data_4307695
loop_
_publ_author_name
'Patricia Antunes'
'Rita Delgado'
'Michael G. B. Drew'
'Vitor F\'elix'
'Helmut Maecke'

_publ_contact_author_address
;
Instituto de Tecnologia Qu\'mica e Biol\'ogica, UNL, 
Apartado 127, 2781-901 Oeiras, Portugal
;
_publ_contact_author_email vfelix@dq.ua.pt
_publ_contact_author_fax 351-214411277
_publ_contact_author_name 'Rita Delgado'
_publ_contact_author_phone '51-214469737 '
_publ_section_title
;
Copper Complexes of New Benzodioxotetraaza Macrocycles with Potential
Applications in Nuclear Medicine
;
_journal_name_full 'Inorganic Chemistry'
_journal_page_first 3144
_journal_page_last 3153
_journal_paper_doi 10.1021/ic062172o
_journal_volume 46
_journal_year 2007
_chemical_formula_sum 'C12 H18 Cu N4 O4'
_chemical_formula_weight 345.84
_chemical_name_systematic
; 
 ? 
;
_space_group_IT_number 4
_symmetry_cell_setting monoclinic
_symmetry_space_group_name_Hall 'P 2yb'
_symmetry_space_group_name_H-M 'P 1 21 1'
_atom_sites_solution_hydrogens geom
_atom_sites_solution_primary direct
_atom_sites_solution_secondary difmap
_audit_creation_method SHELXL-97
_cell_angle_alpha 90.00
_cell_angle_beta 103.509(17)
_cell_angle_gamma 90.00
_cell_formula_units_Z 2
_cell_length_a 6.7710(18)
_cell_length_b 10.2050(15)
_cell_length_c 10.2277(14)
_cell_measurement_temperature 150(2)
_cell_volume 687.2(2)
_computing_cell_refinement 'Crysalis, Oxford Diffraction'
_computing_data_collection 'Crysalis, Oxford Diffraction'
_computing_data_reduction 'Crysalis, Oxford Diffraction'
_computing_molecular_graphics PLATON(Spek,2004)
_computing_structure_refinement 'SHELXL-97 (Sheldrick, 1997)'
_computing_structure_solution 'SHELXS-97 (Sheldrick, 1990)'
_diffrn_ambient_temperature 150(2)
_diffrn_measured_fraction_theta_full 0.911
_diffrn_measured_fraction_theta_max 0.911
_diffrn_measurement_device_type 'Oxford Diffaction X-Calibur System'
_diffrn_measurement_method '321 frames, counting time 3 s.'
_diffrn_radiation_monochromator graphite
_diffrn_radiation_source 'fine-focus sealed tube'
_diffrn_radiation_type MoK\a
_diffrn_radiation_wavelength 0.71073
_diffrn_reflns_av_R_equivalents 0.0520
_diffrn_reflns_av_sigmaI/netI 0.1130
_diffrn_reflns_limit_h_max 6
_diffrn_reflns_limit_h_min -10
_diffrn_reflns_limit_k_max 15
_diffrn_reflns_limit_k_min -13
_diffrn_reflns_limit_l_max 15
_diffrn_reflns_limit_l_min -15
_diffrn_reflns_number 5572
_diffrn_reflns_theta_full 33.70
_diffrn_reflns_theta_max 33.70
_diffrn_reflns_theta_min 2.86
_exptl_absorpt_coefficient_mu 1.612
_exptl_absorpt_correction_T_max 1.222
_exptl_absorpt_correction_T_min 0.739
_exptl_absorpt_correction_type empirical
_exptl_crystal_density_diffrn 1.671
_exptl_crystal_density_method 'not measured'
_exptl_crystal_F_000 358
_refine_diff_density_max 1.370
_refine_diff_density_min -0.891
_refine_diff_density_rms 0.117
_refine_ls_abs_structure_details 'Flack H D (1983), Acta Cryst. A39, 876-881'
_refine_ls_abs_structure_Flack 0.000(19)
_refine_ls_extinction_method none
_refine_ls_goodness_of_fit_ref 0.961
_refine_ls_hydrogen_treatment mixed
_refine_ls_matrix_type full
_refine_ls_number_parameters 203
_refine_ls_number_reflns 4285
_refine_ls_number_restraints 6
_refine_ls_restrained_S_all 0.960
_refine_ls_R_factor_all 0.0864
_refine_ls_R_factor_gt 0.0570
_refine_ls_shift/su_max 0.000
_refine_ls_shift/su_mean 0.000
_refine_ls_structure_factor_coef Fsqd
_refine_ls_weighting_details 'w=1/[\s^2^(Fo^2^)+(0.0599P)^2^+0.0000P] where P=(Fo^2^+2Fc^2^)/3'
_refine_ls_weighting_scheme calc
_refine_ls_wR_factor_gt 0.1140
_refine_ls_wR_factor_ref 0.1207
_reflns_number_gt 2949
_reflns_number_total 4285
_reflns_threshold_expression >2sigma(I)
_cod_data_source_file ic062172osi20070208_120913_3.cif
_cod_data_source_block compound_2
_cod_depositor_comments
;
The following automatic conversions were performed:
'_symmetry_cell_setting' value 'Monoclinic' changed to 'monoclinic'
according to '/home/saulius/struct/CIF-dictionaries/cif_core.dic'
dictionary named 'cif_core.dic' version 2.4.1 from 2010-06-29.

Automatic conversion script
Id: cif_fix_enum 1527 2010-12-29 10:47:43Z saulius 

The following automatic conversions were performed:

'_refine_ls_weighting_scheme' value 'calc
w=1/[\s^2^(Fo^2^)+(0.0599P)^2^+0.0000P] where P=(Fo^2^+2Fc^2^)/3' was
changed to 'calc'. New tag '_refine_ls_weighting_details' was
created. The value of the new tag was set to
'w=1/[\s^2^(Fo^2^)+(0.0599P)^2^+0.0000P] where P=(Fo^2^+2Fc^2^)/3'.

Automatic conversion script
Id: cif_fix_values 3143 2015-03-26 13:38:13Z robertas 
;
_cod_database_code 4307695

loop_
_symmetry_equiv_pos_as_xyz
'x, y, z'
'-x, y+1/2, -z'

loop_
_atom_site_label
_atom_site_type_symbol
_atom_site_fract_x
_atom_site_fract_y
_atom_site_fract_z
_atom_site_U_iso_or_equiv
_atom_site_adp_type
_atom_site_occupancy
_atom_site_calc_flag
_atom_site_refinement_flags
_atom_site_disorder_assembly
_atom_site_disorder_group
N1 N 0.7950(6) 0.8199(4) 0.8357(4) 0.0175(8) Uani 1 d . . .
C2 C 0.7166(6) 0.7558(4) 0.9233(4) 0.0175(8) Uani 1 d . . .
O2 O 0.7394(4) 0.6390(3) 0.9599(3) 0.0206(6) Uani 1 d . . .
N10 N 0.7204(5) 0.9219(4) 0.6018(4) 0.0168(7) Uani 1 d . . .
C3 C 0.5826(7) 0.8425(4) 0.9890(5) 0.0222(9) Uani 1 d . . .
H3A H 0.4666 0.7919 1.0006 0.027 Uiso 1 calc R . .
H3B H 0.6594 0.8686 1.0776 0.027 Uiso 1 calc R . .
N4 N 0.5088(5) 0.9615(3) 0.9098(4) 0.0177(8) Uani 1 d . . .
H4 H 0.5134 1.0338 0.9625 0.021 Uiso 1 calc R . .
C5 C 0.3088(6) 0.9452(4) 0.8144(5) 0.0192(9) Uani 1 d . . .
H5A H 0.2029 0.9373 0.8634 0.023 Uiso 1 calc R . .
H5B H 0.3088 0.8662 0.7616 0.023 Uiso 1 calc R . .
C6 C 0.2692(6) 1.0639(4) 0.7225(5) 0.0198(9) Uani 1 d . . .
H6A H 0.1408 1.0528 0.6574 0.024 Uiso 1 calc R . .
H6B H 0.2595 1.1416 0.7752 0.024 Uiso 1 calc R . .
N7 N 0.4341(5) 1.0813(4) 0.6509(4) 0.0171(7) Uani 1 d . . .
H7 H 0.4645 1.1679 0.6471 0.021 Uiso 1 calc R . .
C8 C 0.3987(7) 1.0224(4) 0.5152(4) 0.0209(9) Uani 1 d . . .
H8A H 0.3888 1.0921 0.4496 0.025 Uiso 1 calc R . .
H8B H 0.2695 0.9767 0.4965 0.025 Uiso 1 calc R . .
C9 C 0.5634(6) 0.9270(4) 0.4976(4) 0.0169(8) Uani 1 d . . .
O9 O 0.5352(5) 0.8646(3) 0.3899(3) 0.0230(7) Uani 1 d . . .
C11 C 0.8635(6) 0.8178(4) 0.6195(4) 0.0163(8) Uani 1 d . . .
C12 C 0.9687(6) 0.7797(4) 0.5262(5) 0.0194(9) Uani 1 d . . .
H12 H 0.9452 0.8209 0.4428 0.023 Uiso 1 calc R . .
C13 C 1.1105(7) 0.6794(5) 0.5571(5) 0.0244(10) Uani 1 d . . .
H13 H 1.1819 0.6529 0.4943 0.029 Uiso 1 calc R . .
C14 C 1.1457(7) 0.6183(5) 0.6823(5) 0.0236(10) Uani 1 d . . .
H14 H 1.2399 0.5507 0.7025 0.028 Uiso 1 calc R . .
C15 C 1.0411(6) 0.6578(4) 0.7765(5) 0.0199(9) Uani 1 d . . .
H15 H 1.0643 0.6158 0.8594 0.024 Uiso 1 calc R . .
C16 C 0.9026(6) 0.7590(4) 0.7486(5) 0.0190(9) Uani 1 d . . .
O100 O 0.8761(5) 1.1405(4) 0.8573(4) 0.0289(9) Uani 1 d D . .
H101 H 0.997(2) 1.129(4) 0.886(6) 0.035 Uiso 1 d D . .
H102 H 0.852(7) 1.217(2) 0.871(6) 0.035 Uiso 1 d D . .
O200 O 0.7678(6) 0.3922(4) 0.8312(4) 0.0359(9) Uani 1 d D . .
H201 H 0.803(8) 0.399(7) 0.760(3) 0.043 Uiso 1 d D . .
H202 H 0.771(8) 0.465(3) 0.865(5) 0.043 Uiso 1 d D . .
Cu Cu 0.67175(6) 0.98437(4) 0.76879(5) 0.01604(12) Uani 1 d . . .

loop_
_atom_site_aniso_label
_atom_site_aniso_U_11
_atom_site_aniso_U_22
_atom_site_aniso_U_33
_atom_site_aniso_U_23
_atom_site_aniso_U_13
_atom_site_aniso_U_12
N1 0.0209(19) 0.0130(19) 0.019(2) 0.0002(16) 0.0056(15) 0.0017(14)
C2 0.0167(18) 0.018(2) 0.018(2) 0.0000(17) 0.0042(15) -0.0002(15)
O2 0.0272(15) 0.0152(16) 0.0199(16) 0.0036(13) 0.0063(12) 0.0016(12)
N10 0.0159(15) 0.0184(17) 0.0171(18) 0.0018(15) 0.0058(13) -0.0014(13)
C3 0.031(2) 0.019(2) 0.019(2) 0.0063(19) 0.0104(18) 0.0056(17)
N4 0.0249(15) 0.013(2) 0.0153(16) -0.0034(14) 0.0056(12) 0.0015(13)
C5 0.0185(17) 0.019(2) 0.021(2) -0.0029(16) 0.0082(15) 0.0000(13)
C6 0.020(2) 0.018(2) 0.022(2) -0.0029(18) 0.0054(17) 0.0016(15)
N7 0.0208(17) 0.0151(18) 0.0165(18) -0.0001(14) 0.0065(14) -0.0003(12)
C8 0.031(2) 0.016(2) 0.014(2) -0.0008(16) 0.0037(16) 0.0013(15)
C9 0.0219(19) 0.0117(18) 0.019(2) -0.0010(17) 0.0078(16) -0.0041(15)
O9 0.0346(16) 0.0179(16) 0.0162(16) -0.0032(13) 0.0052(13) 0.0047(13)
C11 0.0151(18) 0.015(2) 0.019(2) -0.0031(17) 0.0045(15) 0.0011(14)
C12 0.023(2) 0.016(2) 0.020(2) -0.0018(18) 0.0067(17) -0.0024(16)
C13 0.024(2) 0.025(2) 0.027(3) -0.007(2) 0.0109(19) 0.0018(17)
C14 0.025(2) 0.020(2) 0.027(3) -0.006(2) 0.0086(18) 0.0025(17)
C15 0.022(2) 0.015(2) 0.022(2) 0.0009(18) 0.0042(17) 0.0026(16)
C16 0.0204(19) 0.018(2) 0.019(2) -0.0004(18) 0.0057(16) -0.0003(16)
O100 0.0254(18) 0.0222(19) 0.034(2) -0.0053(17) -0.0036(16) -0.0037(15)
O200 0.052(2) 0.0219(19) 0.026(2) -0.0006(17) -0.0063(17) -0.0009(16)
Cu 0.0202(2) 0.0146(2) 0.0140(2) 0.0003(3) 0.00537(15) 0.0009(3)

loop_
_atom_type_symbol
_atom_type_description
_atom_type_scat_dispersion_real
_atom_type_scat_dispersion_imag
_atom_type_scat_source
C C 0.0033 0.0016 'International Tables Vol C Tables 4.2.6.8 and 6.1.1.4'
H H 0.0000 0.0000 'International Tables Vol C Tables 4.2.6.8 and 6.1.1.4'
N N 0.0061 0.0033 'International Tables Vol C Tables 4.2.6.8 and 6.1.1.4'
O O 0.0106 0.0060 'International Tables Vol C Tables 4.2.6.8 and 6.1.1.4'
Cu Cu 0.3201 1.2651 'International Tables Vol C Tables 4.2.6.8 and 6.1.1.4'

loop_
_geom_angle_atom_site_label_1
_geom_angle_atom_site_label_2
_geom_angle_atom_site_label_3
_geom_angle
_geom_angle_site_symmetry_1
_geom_angle_site_symmetry_3
_geom_angle_publ_flag
C2 N1 C16 123.9(4) . . ?
C2 N1 Cu 117.6(3) . . ?
C16 N1 Cu 113.7(3) . . ?
O2 C2 N1 129.6(4) . . ?
O2 C2 C3 117.7(4) . . ?
N1 C2 C3 112.7(4) . . ?
C9 N10 C11 122.0(4) . . ?
C9 N10 Cu 115.6(3) . . ?
C11 N10 Cu 112.8(3) . . ?
N4 C3 C2 113.1(3) . . ?
N4 C3 H3A 109.0 . . ?
C2 C3 H3A 109.0 . . ?
N4 C3 H3B 109.0 . . ?
C2 C3 H3B 109.0 . . ?
H3A C3 H3B 107.8 . . ?
C3 N4 C5 114.1(3) . . ?
C3 N4 Cu 108.3(2) . . ?
C5 N4 Cu 96.3(2) . . ?
C3 N4 H4 112.3 . . ?
C5 N4 H4 112.3 . . ?
Cu N4 H4 112.3 . . ?
N4 C5 C6 108.7(3) . . ?
N4 C5 H5A 109.9 . . ?
C6 C5 H5A 109.9 . . ?
N4 C5 H5B 109.9 . . ?
C6 C5 H5B 109.9 . . ?
H5A C5 H5B 108.3 . . ?
N7 C6 C5 110.9(3) . . ?
N7 C6 H6A 109.5 . . ?
C5 C6 H6A 109.5 . . ?
N7 C6 H6B 109.5 . . ?
C5 C6 H6B 109.5 . . ?
H6A C6 H6B 108.0 . . ?
C8 N7 C6 116.0(3) . . ?
C8 N7 Cu 106.9(3) . . ?
C6 N7 Cu 103.5(3) . . ?
C8 N7 H7 110.0 . . ?
C6 N7 H7 110.0 . . ?
Cu N7 H7 110.0 . . ?
N7 C8 C9 114.1(4) . . ?
N7 C8 H8A 108.7 . . ?
C9 C8 H8A 108.7 . . ?
N7 C8 H8B 108.7 . . ?
C9 C8 H8B 108.7 . . ?
H8A C8 H8B 107.6 . . ?
O9 C9 N10 128.4(4) . . ?
O9 C9 C8 117.7(4) . . ?
N10 C9 C8 113.8(4) . . ?
C12 C11 C16 120.9(4) . . ?
C12 C11 N10 124.9(4) . . ?
C16 C11 N10 114.1(4) . . ?
C11 C12 C13 119.6(5) . . ?
C11 C12 H12 120.2 . . ?
C13 C12 H12 120.2 . . ?
C12 C13 C14 120.0(4) . . ?
C12 C13 H13 120.0 . . ?
C14 C13 H13 120.0 . . ?
C15 C14 C13 120.3(4) . . ?
C15 C14 H14 119.9 . . ?
C13 C14 H14 119.9 . . ?
C16 C15 C14 120.5(4) . . ?
C16 C15 H15 119.7 . . ?
C14 C15 H15 119.7 . . ?
C15 C16 C11 118.7(4) . . ?
C15 C16 N1 128.4(4) . . ?
C11 C16 N1 112.8(4) . . ?
Cu O100 H101 123(3) . . ?
Cu O100 H102 130(3) . . ?
H101 O100 H102 107.3(18) . . ?
H201 O200 H202 108(7) . . ?
N10 Cu N1 82.92(16) . . ?
N10 Cu N4 146.11(14) . . ?
N1 Cu N4 84.81(15) . . ?
N10 Cu N7 84.88(15) . . ?
N1 Cu N7 148.57(15) . . ?
N4 Cu N7 89.47(14) . . ?
N10 Cu O100 112.98(15) . . ?
N1 Cu O100 108.12(16) . . ?
N4 Cu O100 100.84(15) . . ?
N7 Cu O100 103.31(15) . . ?

loop_
_geom_bond_atom_site_label_1
_geom_bond_atom_site_label_2
_geom_bond_distance
_geom_bond_site_symmetry_2
_geom_bond_publ_flag
N1 C2 1.317(6) . ?
N1 C16 1.419(6) . ?
N1 Cu 1.928(4) . ?
C2 O2 1.248(5) . ?
C2 C3 1.531(6) . ?
N10 C9 1.318(5) . ?
N10 C11 1.421(5) . ?
N10 Cu 1.923(4) . ?
C3 N4 1.480(5) . ?
C3 H3A 0.9700 . ?
C3 H3B 0.9700 . ?
N4 C5 1.482(5) . ?
N4 Cu 2.023(3) . ?
N4 H4 0.9100 . ?
C5 C6 1.518(6) . ?
C5 H5A 0.9700 . ?
C5 H5B 0.9700 . ?
C6 N7 1.481(5) . ?
C6 H6A 0.9700 . ?
C6 H6B 0.9700 . ?
N7 C8 1.480(5) . ?
N7 Cu 2.029(4) . ?
N7 H7 0.9100 . ?
C8 C9 1.523(6) . ?
C8 H8A 0.9700 . ?
C8 H8B 0.9700 . ?
C9 O9 1.248(5) . ?
C11 C12 1.374(6) . ?
C11 C16 1.418(6) . ?
C12 C13 1.388(6) . ?
C12 H12 0.9300 . ?
C13 C14 1.393(7) . ?
C13 H13 0.9300 . ?
C14 C15 1.383(6) . ?
C14 H14 0.9300 . ?
C15 C16 1.379(6) . ?
C15 H15 0.9300 . ?
O100 Cu 2.165(3) . ?
O100 H101 0.809(10) . ?
O100 H102 0.812(10) . ?
O200 H201 0.818(10) . ?
O200 H202 0.817(10) . ?
